data_2007754
loop_
_publ_author_name
'Hamazaki, Hiroshi'
'Hosomi, Hiroyuki'
'Takeda, Sadamu'
'Kataoka, Hiroshi'
'Ohba, Shigeru'

_publ_section_title
;
 2-Pyridinecarboxylic Acid
;
_journal_issue 10
_journal_name_full 'Acta Crystallographica Section C'
_journal_page_first IUC9800049
_journal_paper_doi 10.1107/S0108270198099314
_journal_volume 54
_journal_year 1998
_chemical_formula_moiety 'C6 H5 N1 O2'
_chemical_formula_sum 'C6 H5 N O2'
_chemical_formula_weight 123.11
_chemical_name_systematic
;
2-pyridinecarboxylic acid
;
_space_group_IT_number 15
_symmetry_cell_setting monoclinic
_symmetry_space_group_name_Hall '-C 2yc'
_symmetry_space_group_name_H-M 'C 1 2/c 1'
_atom_type_scat_source 'International Tables Vol.IV(1974)'
_cell_angle_alpha 90.00000
_cell_angle_beta 108.02(2)
_cell_angle_gamma 90.00000
_cell_formula_units_Z 8
_cell_length_a 21.262(6)
_cell_length_b 3.837(4)
_cell_length_c 13.972(4)
_cell_measurement_reflns_used 25
_cell_measurement_temperature 298
_cell_measurement_theta_max 15
_cell_measurement_theta_min 10
_cell_volume 1084.0(12)
_computing_cell_refinement ' AFC/MSC Diffractometer Control System'
_computing_data_collection
; AFC/MSC Diffractometer Control System
(Rigaku Corporation, 1993)
;
_computing_data_reduction 'local programs'
_computing_molecular_graphics CRYSTAN-GM
_computing_publication_material CRYSTAN-GM
_computing_structure_refinement CRYSTAN-GM
_computing_structure_solution ' CRYSTAN-GM (Edwards et al., 1996)'
_diffrn_measurement_device_type 'Rigaku AFC-5'
_diffrn_measurement_method \q-2\q
_diffrn_radiation_type 'Mo K\a'
_diffrn_radiation_wavelength 0.71073
_diffrn_reflns_av_R_equivalents 0.008
_diffrn_reflns_limit_h_max 27
_diffrn_reflns_limit_h_min 0
_diffrn_reflns_limit_k_max 4
_diffrn_reflns_limit_k_min 0
_diffrn_reflns_limit_l_max 18
_diffrn_reflns_limit_l_min -18
_diffrn_reflns_number 1268
_diffrn_reflns_theta_max 27.5
_diffrn_standards_decay_% 2.4
_diffrn_standards_interval_count 100
_diffrn_standards_number 3
_exptl_absorpt_coefficient_mu 0.116
_exptl_absorpt_correction_type none
_exptl_crystal_colour Colourless
_exptl_crystal_density_diffrn 1.509
_exptl_crystal_density_method 'not measured'
_exptl_crystal_description Prism
_exptl_crystal_F_000 512
_exptl_crystal_size_max 0.5
_exptl_crystal_size_mid 0.4
_exptl_crystal_size_min 0.4
_refine_diff_density_max 0.18
_refine_diff_density_min -0.23
_refine_ls_extinction_method None
_refine_ls_goodness_of_fit_ref 1.20
_refine_ls_hydrogen_treatment mixed
_refine_ls_number_parameters 90
_refine_ls_number_reflns 997
_refine_ls_R_factor_gt 0.041
_refine_ls_shift/esd_max 0.01
_refine_ls_shift/esd_mean 0.0006
_refine_ls_structure_factor_coef F
_refine_ls_weighting_details 'w=1/[\s^2^(F) + 0.000225F^2^]'
_refine_ls_weighting_scheme calc
_refine_ls_wR_factor_ref 0.041
_reflns_number_observed 997
_reflns_number_total 1235
_reflns_threshold_expression '|F~o~| > 3\s(|F~o~|)'
_cod_data_source_file qa0051.cif
_cod_data_source_block I
_cod_depositor_comments
;
The following automatic conversions were performed:

'_atom_site_thermal_displace_type' tag value 'Uij' was replaced with
'Uani' value 9 times.

Automatic conversion script
Id: cif_fix_values 1646 2011-03-28 12:23:43Z adriana 
;
_cod_original_sg_symbol_H-M 'C 2/c'
_cod_original_formula_sum 'C6 H5 N1 O2'
_cod_database_code 2007754

loop_
_symmetry_equiv_pos_as_xyz
+X,+Y,+Z
-X,-Y,-Z
-X+1/2,-Y+1/2,-Z
+X+1/2,+Y+1/2,+Z
-X,+Y,-Z+1/2
+X,-Y,+Z+1/2
+X+1/2,-Y+1/2,+Z+1/2
-X+1/2,+Y+1/2,-Z+1/2

loop_
_atom_site_aniso_label
_atom_site_aniso_U_11
_atom_site_aniso_U_22
_atom_site_aniso_U_33
_atom_site_aniso_U_12
_atom_site_aniso_U_13
_atom_site_aniso_U_23
O1 0.0470(4) 0.0850(6) 0.0399(4) 0.0032(4) 0.0201(3) -.0157(4)
O2 0.0354(3) 0.0864(6) 0.0317(3) -.0015(3) 0.0056(3) -.0155(4)
N3 0.0281(3) 0.0462(5) 0.0298(3) -.0013(3) 0.0098(3) -.0010(3)
C4 0.0394(4) 0.0468(6) 0.0298(4) 0.0002(4) 0.0137(3) 0.0022(4)
C5 0.0325(4) 0.0351(5) 0.0291(4) -.0002(3) 0.0120(3) 0.0035(3)
C6 0.0309(4) 0.0455(6) 0.0379(4) 0.0002(4) 0.0145(3) 0.0017(4)
C7 0.0340(4) 0.0508(6) 0.0392(5) -.0084(4) 0.0061(3) 0.0008(4)
C8 0.0491(5) 0.0488(6) 0.0303(4) -.0126(4) 0.0120(4) -.0057(4)
C9 0.0446(5) 0.0497(6) 0.0359(5) -.0050(4) 0.0207(4) -.0075(4)

loop_
_atom_site_label
_atom_site_fract_x
_atom_site_fract_y
_atom_site_fract_z
_atom_site_U_iso_or_equiv
_atom_site_thermal_displace_type
_atom_site_occupancy
O1 0.87605(3) 0.5248(2) 0.41403(5) 0.0639(3) Uani 1.000
O2 0.97755(3) 0.4060(2) 0.40894(5) 0.0571(3) Uani 1.000
N3 0.92955(3) 0.1555(2) 0.21973(5) 0.0370(2) Uani 1.000
C4 0.91448(4) 0.4108(3) 0.37319(6) 0.0406(3) Uani 1.000
C5 0.88722(4) 0.2598(2) 0.26848(6) 0.0336(3) Uani 1.000
C6 0.82019(4) 0.2264(2) 0.22398(6) 0.0401(3) Uani 1.000
C7 0.79601(4) 0.0868(3) 0.12857(6) 0.0437(3) Uani 1.000
C8 0.83957(4) -0.0189(3) 0.07957(6) 0.0468(3) Uani 1.000
C9 0.90629(4) 0.0186(3) 0.12742(6) 0.0480(3) Uani 1.000
H2 0.9920(10) 0.462(6) 0.4670(10) 0.043(6) Uiso 0.500
H3 0.9737(6) 0.182(4) 0.2520(10) 0.025(4) Uiso 0.500
H6 0.7902 0.300 0.2592 0.050 Uiso 1.000
H7 0.7492 0.064 0.0968 0.050 Uiso 1.000
H8 0.8238 -0.117 0.013 0.050 Uiso 1.000
H9 0.9370 -0.055 0.0936 0.050 Uiso 1.000

loop_
_geom_angle_atom_site_label_1
_geom_angle_atom_site_label_2
_geom_angle_atom_site_label_3
_geom_angle
_geom_angle_publ_flag
C5 N3 C9 119.90(10) yes
O1 C4 O2 126.80(10) yes
O1 C4 C5 118.70(10) yes
O2 C4 C5 114.50(10) yes
N3 C5 C4 119.10(10) yes
N3 C5 C6 120.40(10) yes
C4 C5 C6 120.50(10) yes
C5 C6 C7 119.90(10) yes
C6 C7 C8 119.30(10) yes
C7 C8 C9 118.70(10) yes
N3 C9 C8 121.90(10) yes
C4 O2 H2 114.6(15) yes
C5 N3 H3 117.6(9) yes
C9 N3 H3 122.6(9) yes
C5 C6 H6 120.1 no
C7 C6 H6 120.0 no
C6 C7 H7 120.4 no
C8 C7 H7 120.4 no
C7 C8 H8 120.7 no
C9 C8 H8 120.6 no
N3 C9 H9 119.0 no
C8 C9 H9 119.1 no

loop_
_geom_bond_atom_site_label_1
_geom_bond_atom_site_label_2
_geom_bond_site_symmetry_1
_geom_bond_site_symmetry_2
_geom_bond_distance
_geom_bond_publ_flag
O1 C4 . . 1.213(2) yes
O2 C4 . . 1.279(2) yes
N3 C5 . . 1.3480(10) yes
N3 C9 . . 1.338(2) yes
C4 C5 . . 1.512(2) yes
C5 C6 . . 1.373(2) yes
C6 C7 . . 1.380(2) yes
C7 C8 . . 1.373(2) yes
C8 C9 . . 1.375(2) yes
O2 H2 . . 0.803(15) yes
N3 H3 . . 0.912(13) yes
C6 H6 . . 0.961 no
C7 H7 . . 0.960 no
C8 H8 . . 0.963 no
C9 H9 . . 0.959 no

loop_
_geom_hbond_atom_site_label_D
_geom_hbond_atom_site_label_H
_geom_hbond_atom_site_label_A
_geom_hbond_site_symmetry_A
_geom_hbond_distance_DH
_geom_hbond_distance_HA
_geom_hbond_distance_DA
_geom_hbond_angle_DHA
O2 H2 O2 2_766 0.803(15) 1.730(10) 2.5310(10) 178.20(10)
N3 H3 N3 5_755 0.912(13) 1.970(10) 2.8480(10) 160.70(10)
